data_7130284
loop_
_publ_author_name
'Zaworotko, Michael'
'Deng, Ming'
'Mukherjee, Soumya'
'Liang, Yu-Jie'
'Fang, Xiao-Dan'
'Zhu, Ai-Xin'

_publ_section_title
;
 Water vapour induced reversible switching between a 1-D coordination
 polymer and a 0-D aqua complex
;
_journal_name_full 'Chemical Communications'
_journal_paper_doi 10.1039/D2CC02777A
_journal_year 2022
_chemical_formula_sum 'C18 H12 N6 O4 Zn'
_chemical_formula_weight 441.71
_space_group_crystal_system triclinic
_space_group_IT_number 2
_space_group_name_Hall '-P 1'
_space_group_name_H-M_alt 'P -1'
_atom_sites_solution_hydrogens geom
_audit_creation_method SHELXL-2018/3
_audit_update_record
;
2022-03-19 deposited with the CCDC.	2022-06-23 downloaded from the CCDC.
;
_cell_angle_alpha 102.090(9)
_cell_angle_beta 91.927(12)
_cell_angle_gamma 100.163(9)
_cell_formula_units_Z 2
_cell_length_a 6.5102(9)
_cell_length_b 7.7166(12)
_cell_length_c 17.682(3)
_cell_measurement_reflns_used 6899
_cell_measurement_temperature 302(2)
_cell_measurement_theta_max 71.064
_cell_measurement_theta_min 2.562
_cell_volume 852.7(2)
_computing_cell_refinement 'SAINT v8.37A (Bruker, 2015)'
_computing_data_reduction 'SAINT v8.37A (Bruker, 2015)'
_computing_structure_refinement 'SHELXL-2018/3 (Sheldrick, 2018)'
_computing_structure_solution 'SHELXT 2014/5 (Sheldrick, 2014)'
_diffrn_ambient_temperature 302(2)
_diffrn_measured_fraction_theta_full 0.967
_diffrn_measured_fraction_theta_max 0.967
_diffrn_measurement_device_type 'Bruker APEX-II CCD area detector'
_diffrn_measurement_method 'phi and omega scans'
_diffrn_radiation_type CuK\a
_diffrn_radiation_wavelength 1.54178
_diffrn_reflns_av_R_equivalents 0.0993
_diffrn_reflns_av_unetI/netI 0.0742
_diffrn_reflns_Laue_measured_fraction_full 0.967
_diffrn_reflns_Laue_measured_fraction_max 0.967
_diffrn_reflns_limit_h_max 7
_diffrn_reflns_limit_h_min -7
_diffrn_reflns_limit_k_max 8
_diffrn_reflns_limit_k_min -8
_diffrn_reflns_limit_l_max 19
_diffrn_reflns_limit_l_min -19
_diffrn_reflns_number 11143
_diffrn_reflns_point_group_measured_fraction_full 0.967
_diffrn_reflns_point_group_measured_fraction_max 0.967
_diffrn_reflns_theta_full 59.993
_diffrn_reflns_theta_max 59.992
_diffrn_reflns_theta_min 2.562
_exptl_absorpt_coefficient_mu 2.386
_exptl_absorpt_correction_T_max 0.7533
_exptl_absorpt_correction_T_min 0.2903
_exptl_absorpt_correction_type multi-scan
_exptl_absorpt_process_details
;
SADABS-2016/2 (Bruker,2016/2) was used for absorption correction.
wR2(int) was 0.1747 before and 0.1149 after correction.
The Ratio of minimum to maximum transmission is 0.3854.
The \l/2 correction factor is Not present.
;
_exptl_crystal_colour colorless
_exptl_crystal_density_diffrn 1.720
_exptl_crystal_description block
_exptl_crystal_F_000 448
_exptl_crystal_size_max 0.210
_exptl_crystal_size_mid 0.180
_exptl_crystal_size_min 0.160
_refine_diff_density_max 0.970
_refine_diff_density_min -0.599
_refine_diff_density_rms 0.151
_refine_ls_extinction_method none
_refine_ls_goodness_of_fit_ref 1.019
_refine_ls_hydrogen_treatment constr
_refine_ls_matrix_type full
_refine_ls_number_parameters 262
_refine_ls_number_reflns 2451
_refine_ls_number_restraints 0
_refine_ls_restrained_S_all 1.019
_refine_ls_R_factor_all 0.1447
_refine_ls_R_factor_gt 0.1173
_refine_ls_shift/su_max 0.000
_refine_ls_shift/su_mean 0.000
_refine_ls_structure_factor_coef Fsqd
_refine_ls_weighting_details 'w=1/[\s^2^(Fo^2^)+(0.1334P)^2^+10.1078P] where P=(Fo^2^+2Fc^2^)/3'
_refine_ls_weighting_scheme calc
_refine_ls_wR_factor_gt 0.3007
_refine_ls_wR_factor_ref 0.3149
_reflns_Friedel_coverage 0.000
_reflns_number_gt 1826
_reflns_number_total 2451
_reflns_threshold_expression 'I > 2\s(I)'
_cod_data_source_file d2cc02777a2.cif
_cod_data_source_block 1-beta
_cod_original_cell_volume 852.6(2)
_cod_database_code 7130284
_shelx_shelxl_version_number 2018/3
_shelx_space_group_comment
;
The symmetry employed for this shelxl refinement is uniquely defined
by the following loop, which should always be used as a source of
symmetry information in preference to the above space-group names.
They are only intended as comments.
;
_shelx_estimated_absorpt_t_min 0.634
_shelx_estimated_absorpt_t_max 0.701

loop_
_space_group_symop_operation_xyz
'x, y, z'
'-x, -y, -z'

loop_
_atom_site_label
_atom_site_type_symbol
_atom_site_fract_x
_atom_site_fract_y
_atom_site_fract_z
_atom_site_U_iso_or_equiv
_atom_site_adp_type
_atom_site_occupancy
_atom_site_site_symmetry_order
_atom_site_calc_flag
_atom_site_refinement_flags_posn
_atom_site_refinement_flags_adp
_atom_site_refinement_flags_occupancy
_atom_site_disorder_assembly
_atom_site_disorder_group
Zn1 Zn 0.7511(3) 0.5154(2) 0.73766(9) 0.0700(7) Uani 1 1 d . . . . .
O1 O 0.6934(15) 0.3955(13) 0.6302(5) 0.079(3) Uani 1 1 d . . . . .
O2 O 0.3541(16) 0.3273(15) 0.6496(5) 0.089(3) Uani 1 1 d . . . . .
O3 O 0.8942(14) 0.3976(13) 0.8086(5) 0.076(2) Uani 1 1 d . . . . .
O4 O 0.5751(16) 0.2798(12) 0.8354(5) 0.079(3) Uani 1 1 d . . . . .
N1 N 1.0011(16) 0.2977(15) 0.2821(6) 0.066(3) Uani 1 1 d . . . . .
N2 N 0.9470(17) 0.1176(16) 0.2490(6) 0.073(3) Uani 1 1 d . . . . .
N3 N 0.7407(16) 0.1858(14) 0.3423(5) 0.065(3) Uani 1 1 d . . . . .
N4 N 0.4473(16) 0.3453(14) 1.2008(6) 0.066(3) Uani 1 1 d . . . . .
N5 N 0.4071(18) 0.1613(15) 1.1842(6) 0.071(3) Uani 1 1 d . . . . .
N6 N 0.6642(15) 0.2602(13) 1.1164(5) 0.059(2) Uani 1 1 d . . . . .
C1 C 0.876(2) 0.3330(18) 0.3373(7) 0.067(3) Uani 1 1 d . . . . .
H1A H 0.881652 0.446422 0.369009 0.081 Uiso 1 1 calc R U . . .
C2 C 0.792(2) 0.0583(18) 0.2867(8) 0.070(3) Uani 1 1 d . . . . .
H2A H 0.723334 -0.061512 0.276049 0.084 Uiso 1 1 calc R U . . .
C3 C 0.5757(18) 0.1784(17) 0.3949(7) 0.060(3) Uani 1 1 d . . . . .
C4 C 0.6206(19) 0.2556(17) 0.4721(7) 0.063(3) Uani 1 1 d . . . . .
H4A H 0.756034 0.313355 0.490796 0.075 Uiso 1 1 calc R U . . .
C5 C 0.4623(19) 0.2462(17) 0.5217(7) 0.063(3) Uani 1 1 d . . . . .
C6 C 0.260(2) 0.1535(19) 0.4932(7) 0.071(3) Uani 1 1 d . . . . .
H6A H 0.151187 0.148171 0.525972 0.086 Uiso 1 1 calc R U . . .
C7 C 0.225(2) 0.070(2) 0.4156(8) 0.076(4) Uani 1 1 d . . . . .
H7A H 0.092403 0.005902 0.396744 0.091 Uiso 1 1 calc R U . . .
C8 C 0.381(2) 0.081(2) 0.3654(8) 0.080(4) Uani 1 1 d . . . . .
H8A H 0.356446 0.023413 0.313272 0.095 Uiso 1 1 calc R U . . .
C9 C 0.502(2) 0.3247(17) 0.6070(8) 0.064(3) Uani 1 1 d . . . . .
C10 C 0.600(2) 0.3963(19) 1.1600(8) 0.075(4) Uani 1 1 d . . . . .
H10A H 0.657731 0.516425 1.161719 0.090 Uiso 1 1 calc R U . . .
C11 C 0.541(2) 0.1130(17) 1.1335(8) 0.070(3) Uani 1 1 d . . . . .
H11A H 0.551047 -0.005859 1.112149 0.084 Uiso 1 1 calc R U . . .
C12 C 0.8047(19) 0.2576(16) 1.0556(7) 0.062(3) Uani 1 1 d . . . . .
C13 C 0.7308(19) 0.2932(17) 0.9867(7) 0.061(3) Uani 1 1 d . . . . .
H13A H 0.598373 0.321173 0.982200 0.073 Uiso 1 1 calc R U . . .
C14 C 0.856(2) 0.2864(17) 0.9254(7) 0.065(3) Uani 1 1 d . . . . .
C15 C 1.054(2) 0.2492(17) 0.9333(7) 0.067(3) Uani 1 1 d . . . . .
H15A H 1.141099 0.248061 0.892609 0.081 Uiso 1 1 calc R U . . .
C16 C 1.122(2) 0.2135(19) 1.0028(8) 0.076(4) Uani 1 1 d . . . . .
H16A H 1.253958 0.185258 1.007555 0.092 Uiso 1 1 calc R U . . .
C17 C 0.999(2) 0.2185(17) 1.0647(7) 0.064(3) Uani 1 1 d . . . . .
H17A H 1.047336 0.196027 1.111165 0.076 Uiso 1 1 calc R U . . .
C18 C 0.766(2) 0.3268(19) 0.8493(8) 0.070(3) Uani 1 1 d . . . . .

loop_
_atom_site_aniso_label
_atom_site_aniso_U_11
_atom_site_aniso_U_22
_atom_site_aniso_U_33
_atom_site_aniso_U_23
_atom_site_aniso_U_13
_atom_site_aniso_U_12
Zn1 0.0664(12) 0.0826(13) 0.0598(11) 0.0115(8) 0.0158(8) 0.0132(9)
O1 0.073(7) 0.099(7) 0.062(5) 0.011(5) 0.020(5) 0.012(5)
O2 0.077(7) 0.115(8) 0.070(6) 0.005(5) 0.022(5) 0.022(6)
O3 0.071(6) 0.095(6) 0.068(5) 0.026(5) 0.024(5) 0.015(5)
O4 0.070(7) 0.080(6) 0.087(6) 0.021(5) 0.001(5) 0.012(5)
N1 0.054(6) 0.084(8) 0.058(6) 0.015(5) 0.015(5) 0.010(5)
N2 0.060(7) 0.091(8) 0.063(6) 0.015(6) 0.016(5) 0.004(6)
N3 0.063(7) 0.074(7) 0.056(6) 0.013(5) 0.011(5) 0.011(5)
N4 0.060(7) 0.070(7) 0.063(6) 0.012(5) 0.005(5) 0.007(5)
N5 0.078(7) 0.070(7) 0.071(7) 0.017(5) 0.022(6) 0.022(6)
N6 0.054(6) 0.064(6) 0.060(6) 0.011(5) 0.007(5) 0.019(5)
C1 0.067(8) 0.067(8) 0.064(7) 0.010(6) 0.006(7) 0.008(7)
C2 0.058(8) 0.069(8) 0.075(8) 0.002(7) 0.005(7) 0.003(6)
C3 0.045(7) 0.080(8) 0.055(7) 0.017(6) 0.006(5) 0.010(6)
C4 0.051(7) 0.079(8) 0.058(7) 0.012(6) 0.009(6) 0.012(6)
C5 0.053(8) 0.074(8) 0.059(7) 0.012(6) 0.003(6) 0.007(6)
C6 0.055(8) 0.095(10) 0.063(8) 0.017(7) 0.009(6) 0.012(7)
C7 0.043(7) 0.111(11) 0.070(8) 0.021(7) 0.001(6) 0.003(7)
C8 0.071(10) 0.111(11) 0.053(7) 0.012(7) 0.001(7) 0.014(8)
C9 0.048(8) 0.065(7) 0.079(8) 0.012(6) 0.018(7) 0.014(6)
C10 0.064(9) 0.075(9) 0.089(9) 0.020(7) 0.035(7) 0.014(7)
C11 0.078(9) 0.053(7) 0.079(9) 0.009(6) 0.011(7) 0.014(7)
C12 0.056(8) 0.070(8) 0.060(7) 0.010(6) 0.016(6) 0.016(6)
C13 0.047(7) 0.078(8) 0.057(7) 0.011(6) 0.008(6) 0.014(6)
C14 0.064(8) 0.070(8) 0.058(7) 0.010(6) 0.010(6) 0.013(6)
C15 0.064(9) 0.078(8) 0.055(7) 0.010(6) 0.013(6) 0.005(7)
C16 0.070(9) 0.091(10) 0.074(9) 0.022(7) 0.009(7) 0.024(7)
C17 0.063(8) 0.073(8) 0.060(7) 0.017(6) 0.019(6) 0.019(6)
C18 0.056(9) 0.087(9) 0.065(8) 0.008(7) 0.011(7) 0.019(7)

loop_
_atom_type_symbol
_atom_type_description
_atom_type_scat_dispersion_real
_atom_type_scat_dispersion_imag
_atom_type_scat_source
C C 0.0181 0.0091 'International Tables Vol C Tables 4.2.6.8 and 6.1.1.4'
H H 0.0000 0.0000 'International Tables Vol C Tables 4.2.6.8 and 6.1.1.4'
N N 0.0311 0.0180 'International Tables Vol C Tables 4.2.6.8 and 6.1.1.4'
O O 0.0492 0.0322 'International Tables Vol C Tables 4.2.6.8 and 6.1.1.4'
Zn Zn -1.5491 0.6778 'International Tables Vol C Tables 4.2.6.8 and 6.1.1.4'

loop_
_geom_angle_atom_site_label_1
_geom_angle_atom_site_label_2
_geom_angle_atom_site_label_3
_geom_angle
_geom_angle_site_symmetry_1
_geom_angle_site_symmetry_3
_geom_angle_publ_flag
O1 Zn1 O3 118.8(4) . . ?
O1 Zn1 N4 123.4(4) . 2_667 ?
O3 Zn1 N4 108.1(4) . 2_667 ?
O1 Zn1 N1 94.5(4) . 2_766 ?
O3 Zn1 N1 100.2(4) . 2_766 ?
N4 Zn1 N1 107.0(4) 2_667 2_766 ?
C9 O1 Zn1 117.3(8) . . ?
C18 O3 Zn1 110.6(9) . . ?
C1 N1 N2 107.3(10) . . ?
C1 N1 Zn1 123.1(9) . 2_766 ?
N2 N1 Zn1 129.2(8) . 2_766 ?
C2 N2 N1 104.7(10) . . ?
C1 N3 C2 103.1(10) . . ?
C1 N3 C3 125.8(11) . . ?
C2 N3 C3 131.0(11) . . ?
C10 N4 N5 107.3(10) . . ?
C10 N4 Zn1 131.3(9) . 2_667 ?
N5 N4 Zn1 120.3(8) . 2_667 ?
C11 N5 N4 105.4(10) . . ?
C10 N6 C11 103.7(10) . . ?
C10 N6 C12 129.8(11) . . ?
C11 N6 C12 125.9(10) . . ?
N1 C1 N3 111.4(11) . . ?
N1 C1 H1A 124.3 . . ?
N3 C1 H1A 124.3 . . ?
N2 C2 N3 113.4(12) . . ?
N2 C2 H2A 123.3 . . ?
N3 C2 H2A 123.3 . . ?
C4 C3 C8 122.6(11) . . ?
C4 C3 N3 119.6(10) . . ?
C8 C3 N3 117.6(11) . . ?
C3 C4 C5 119.0(11) . . ?
C3 C4 H4A 120.5 . . ?
C5 C4 H4A 120.5 . . ?
C4 C5 C6 119.9(11) . . ?
C4 C5 C9 121.5(11) . . ?
C6 C5 C9 118.4(11) . . ?
C7 C6 C5 118.7(12) . . ?
C7 C6 H6A 120.6 . . ?
C5 C6 H6A 120.6 . . ?
C8 C7 C6 121.8(12) . . ?
C8 C7 H7A 119.1 . . ?
C6 C7 H7A 119.1 . . ?
C7 C8 C3 117.7(12) . . ?
C7 C8 H8A 121.1 . . ?
C3 C8 H8A 121.1 . . ?
O2 C9 O1 124.3(12) . . ?
O2 C9 C5 120.2(12) . . ?
O1 C9 C5 115.4(10) . . ?
N4 C10 N6 112.6(12) . . ?
N4 C10 H10A 123.7 . . ?
N6 C10 H10A 123.7 . . ?
N5 C11 N6 111.1(11) . . ?
N5 C11 H11A 124.4 . . ?
N6 C11 H11A 124.4 . . ?
C17 C12 C13 122.0(11) . . ?
C17 C12 N6 121.4(11) . . ?
C13 C12 N6 116.6(11) . . ?
C14 C13 C12 119.2(12) . . ?
C14 C13 H13A 120.4 . . ?
C12 C13 H13A 120.4 . . ?
C15 C14 C13 120.0(12) . . ?
C15 C14 C18 122.7(11) . . ?
C13 C14 C18 117.3(12) . . ?
C14 C15 C16 119.1(12) . . ?
C14 C15 H15A 120.5 . . ?
C16 C15 H15A 120.5 . . ?
C17 C16 C15 122.0(13) . . ?
C17 C16 H16A 119.0 . . ?
C15 C16 H16A 119.0 . . ?
C12 C17 C16 117.7(12) . . ?
C12 C17 H17A 121.2 . . ?
C16 C17 H17A 121.2 . . ?
O4 C18 O3 127.4(13) . . ?
O4 C18 C14 115.5(12) . . ?
O3 C18 C14 117.1(12) . . ?

loop_
_geom_bond_atom_site_label_1
_geom_bond_atom_site_label_2
_geom_bond_distance
_geom_bond_site_symmetry_2
_geom_bond_publ_flag
Zn1 O1 1.924(9) . ?
Zn1 O3 1.991(9) . ?
Zn1 N4 2.025(10) 2_667 ?
Zn1 N1 2.058(10) 2_766 ?
O1 C9 1.282(15) . ?
O2 C9 1.245(14) . ?
O3 C18 1.247(15) . ?
O4 C18 1.234(15) . ?
N1 C1 1.306(15) . ?
N1 N2 1.368(15) . ?
N2 C2 1.297(15) . ?
N3 C1 1.331(16) . ?
N3 C2 1.334(16) . ?
N3 C3 1.446(14) . ?
N4 C10 1.302(15) . ?
N4 N5 1.364(14) . ?
N5 C11 1.317(16) . ?
N6 C10 1.307(16) . ?
N6 C11 1.364(16) . ?
N6 C12 1.434(14) . ?
C1 H1A 0.9300 . ?
C2 H2A 0.9300 . ?
C3 C4 1.369(16) . ?
C3 C8 1.378(18) . ?
C4 C5 1.377(16) . ?
C4 H4A 0.9300 . ?
C5 C6 1.406(17) . ?
C5 C9 1.498(17) . ?
C6 C7 1.379(18) . ?
C6 H6A 0.9300 . ?
C7 C8 1.374(18) . ?
C7 H7A 0.9300 . ?
C8 H8A 0.9300 . ?
C10 H10A 0.9300 . ?
C11 H11A 0.9300 . ?
C12 C17 1.365(17) . ?
C12 C13 1.392(17) . ?
C13 C14 1.377(16) . ?
C13 H13A 0.9300 . ?
C14 C15 1.377(18) . ?
C14 C18 1.561(18) . ?
C15 C16 1.389(18) . ?
C15 H15A 0.9300 . ?
C16 C17 1.373(17) . ?
C16 H16A 0.9300 . ?
C17 H17A 0.9300 . ?

loop_
_geom_torsion_atom_site_label_1
_geom_torsion_atom_site_label_2
_geom_torsion_atom_site_label_3
_geom_torsion_atom_site_label_4
_geom_torsion
_geom_torsion_site_symmetry_1
_geom_torsion_site_symmetry_2
_geom_torsion_site_symmetry_3
_geom_torsion_site_symmetry_4
_geom_torsion_publ_flag
C1 N1 N2 C2 0.4(14) . . . . ?
Zn1 N1 N2 C2 173.9(9) 2_766 . . . ?
C10 N4 N5 C11 0.0(14) . . . . ?
Zn1 N4 N5 C11 169.5(9) 2_667 . . . ?
N2 N1 C1 N3 -0.5(15) . . . . ?
Zn1 N1 C1 N3 -174.5(8) 2_766 . . . ?
C2 N3 C1 N1 0.4(14) . . . . ?
C3 N3 C1 N1 -177.4(11) . . . . ?
N1 N2 C2 N3 -0.2(15) . . . . ?
C1 N3 C2 N2 -0.1(15) . . . . ?
C3 N3 C2 N2 177.6(11) . . . . ?
C1 N3 C3 C4 -49.5(17) . . . . ?
C2 N3 C3 C4 133.4(14) . . . . ?
C1 N3 C3 C8 135.5(14) . . . . ?
C2 N3 C3 C8 -41.7(19) . . . . ?
C8 C3 C4 C5 -5(2) . . . . ?
N3 C3 C4 C5 -179.5(11) . . . . ?
C3 C4 C5 C6 2.0(19) . . . . ?
C3 C4 C5 C9 178.8(11) . . . . ?
C4 C5 C6 C7 1(2) . . . . ?
C9 C5 C6 C7 -175.7(12) . . . . ?
C5 C6 C7 C8 -2(2) . . . . ?
C6 C7 C8 C3 0(2) . . . . ?
C4 C3 C8 C7 4(2) . . . . ?
N3 C3 C8 C7 178.8(12) . . . . ?
Zn1 O1 C9 O2 -0.8(17) . . . . ?
Zn1 O1 C9 C5 175.2(8) . . . . ?
C4 C5 C9 O2 174.3(12) . . . . ?
C6 C5 C9 O2 -9.0(19) . . . . ?
C4 C5 C9 O1 -1.9(18) . . . . ?
C6 C5 C9 O1 174.9(12) . . . . ?
N5 N4 C10 N6 0.8(16) . . . . ?
Zn1 N4 C10 N6 -167.1(9) 2_667 . . . ?
C11 N6 C10 N4 -1.2(15) . . . . ?
C12 N6 C10 N4 169.7(12) . . . . ?
N4 N5 C11 N6 -0.8(15) . . . . ?
C10 N6 C11 N5 1.2(15) . . . . ?
C12 N6 C11 N5 -170.2(11) . . . . ?
C10 N6 C12 C17 110.0(16) . . . . ?
C11 N6 C12 C17 -80.8(16) . . . . ?
C10 N6 C12 C13 -71.3(18) . . . . ?
C11 N6 C12 C13 97.9(15) . . . . ?
C17 C12 C13 C14 0.9(19) . . . . ?
N6 C12 C13 C14 -177.8(11) . . . . ?
C12 C13 C14 C15 -1.6(19) . . . . ?
C12 C13 C14 C18 179.8(12) . . . . ?
C13 C14 C15 C16 2.0(19) . . . . ?
C18 C14 C15 C16 -179.5(12) . . . . ?
C14 C15 C16 C17 -2(2) . . . . ?
C13 C12 C17 C16 -0.6(19) . . . . ?
N6 C12 C17 C16 178.1(12) . . . . ?
C15 C16 C17 C12 1(2) . . . . ?
Zn1 O3 C18 O4 22.1(18) . . . . ?
Zn1 O3 C18 C14 -160.0(9) . . . . ?
C15 C14 C18 O4 149.0(13) . . . . ?
C13 C14 C18 O4 -32.5(17) . . . . ?
C15 C14 C18 O3 -29.2(19) . . . . ?
C13 C14 C18 O3 149.3(12) . . . . ?
